data_4080432
loop_
_publ_author_name
'Tanabe, Makoto'
'Takahashi, Atsushi'
'Yamada, Tetsuyuki'
'Osakada, Kohtaro'

_publ_section_title
;
 Dipalladium Complexes with Bridging Monoalkyl or Monophenyl Silyl Ligands
 in the Solid State and in Solution
;
_journal_issue 6
_journal_name_full Organometallics
_journal_page_first 1815
_journal_paper_doi 10.1021/om3012486
_journal_volume 32
_journal_year 2013
_chemical_formula_moiety 'C48 H96 P2 Pd2 Si2'
_chemical_formula_sum 'C48 H96 P2 Pd2 Si2'
_chemical_formula_weight 1004.20
_space_group_IT_number 2
_symmetry_cell_setting triclinic
_symmetry_Int_Tables_number 2
_symmetry_space_group_name_Hall '-P 1'
_symmetry_space_group_name_H-M 'P -1'
_atom_sites_solution_hydrogens geom
_atom_sites_solution_primary direct
_atom_sites_solution_secondary difmap
_cell_angle_alpha 101.664(4)
_cell_angle_beta 108.563(4)
_cell_angle_gamma 93.8120(13)
_cell_formula_units_Z 1
_cell_length_a 8.750(3)
_cell_length_b 12.045(3)
_cell_length_c 13.198(4)
_cell_measurement_reflns_used 4001
_cell_measurement_temperature 113
_cell_measurement_theta_max 27.48
_cell_measurement_theta_min 3.06
_cell_volume 1278.5(7)
_computing_cell_refinement CrystalClear
_computing_data_collection 'CrystalClear (Rigaku/MSC Inc., 2006)'
_computing_data_reduction CrystalClear
_computing_molecular_graphics 'CrystalStructure 4.0'
_computing_publication_material 'CrystalStructure 4.0 (Rigaku, 2010)'
_computing_structure_refinement 'SHELXL97 (Sheldrick, 2008)'
_computing_structure_solution 'SHELXS97 (Sheldrick, 2008)'
_diffrn_ambient_temperature 113
_diffrn_detector_area_resol_mean 7.314
_diffrn_measured_fraction_theta_full 0.955
_diffrn_measured_fraction_theta_max 0.955
_diffrn_measurement_device_type 'Rigaku Saturn70'
_diffrn_measurement_method \w
_diffrn_radiation_type 'Mo K\a'
_diffrn_radiation_wavelength 0.71070
_diffrn_reflns_av_R_equivalents 0.0336
_diffrn_reflns_limit_h_max 11
_diffrn_reflns_limit_h_min -11
_diffrn_reflns_limit_k_max 15
_diffrn_reflns_limit_k_min -11
_diffrn_reflns_limit_l_max 17
_diffrn_reflns_limit_l_min -15
_diffrn_reflns_number 10272
_diffrn_reflns_theta_full 27.48
_diffrn_reflns_theta_max 27.48
_diffrn_standards_number 0
_exptl_absorpt_coefficient_mu 0.843
_exptl_absorpt_correction_T_max 0.831
_exptl_absorpt_correction_T_min 0.493
_exptl_absorpt_correction_type multi-scan
_exptl_absorpt_process_details 'REQAB (Rigaku, 1998)'
_exptl_crystal_colour colorless
_exptl_crystal_density_diffrn 1.304
_exptl_crystal_density_method 'not measured'
_exptl_crystal_description prism
_exptl_crystal_F_000 534.00
_exptl_crystal_size_max 0.260
_exptl_crystal_size_mid 0.240
_exptl_crystal_size_min 0.220
_refine_diff_density_max 5.180
_refine_diff_density_min -1.640
_refine_ls_extinction_method none
_refine_ls_goodness_of_fit_ref 1.094
_refine_ls_hydrogen_treatment constr
_refine_ls_number_parameters 297
_refine_ls_number_reflns 5606
_refine_ls_number_restraints 174
_refine_ls_R_factor_all 0.0724
_refine_ls_R_factor_gt 0.0603
_refine_ls_shift/su_max 0.001
_refine_ls_structure_factor_coef Fsqd
_refine_ls_weighting_details 'w = 1/[\s^2^(Fo^2^)+(0.0990P)^2^+1.6102P] where P=(Fo^2^+2Fc^2^)/3'
_refine_ls_weighting_scheme calc
_refine_ls_wR_factor_gt 0.1662
_refine_ls_wR_factor_ref 0.1798
_reflns_number_gt 4320
_reflns_number_total 5606
_reflns_threshold_expression F^2^>2.0\s(F^2^)
_cod_data_source_file om3012486_si_002.cif
_cod_data_source_block 1-anti
_cod_original_cell_volume 1278.5(6)
_cod_database_code 4080432

loop_
_symmetry_equiv_pos_site_id
_symmetry_equiv_pos_as_xyz
1 +X,+Y,+Z
2 -X,-Y,-Z

loop_
_atom_site_label
_atom_site_type_symbol
_atom_site_fract_x
_atom_site_fract_y
_atom_site_fract_z
_atom_site_U_iso_or_equiv
_atom_site_adp_type
_atom_site_occupancy
_atom_site_symmetry_multiplicity
_atom_site_calc_flag
_atom_site_refinement_flags
Pd1 Pd 0.60655(5) 0.06059(3) -0.03033(3) 0.02521(16) Uani 1.0 2 d .
P1 P 0.70041(14) 0.16011(10) -0.13569(10) 0.0201(3) Uani 1.0 2 d .
Si1 Si 0.65370(18) 0.01726(12) 0.14670(11) 0.0276(4) Uani 1.0 2 d .
C1 C 0.6841(8) 0.1305(5) 0.2769(5) 0.0384(13) Uani 1.0 2 d .
C2A C 0.665(6) 0.243(5) 0.258(5) 0.089(13) Uani 0.36(2) 2 d .
C2B C 0.6187(19) 0.2421(18) 0.2589(12) 0.034(3) Uani 0.64(2) 2 d .
C3A C 0.647(5) 0.344(5) 0.364(5) 0.065(9) Uani 0.36(2) 2 d .
C3B C 0.699(3) 0.3432(19) 0.360(2) 0.050(4) Uani 0.64(2) 2 d .
C4A C 0.774(6) 0.345(3) 0.469(3) 0.106(10) Uani 0.36(2) 2 d .
C4B C 0.6592(17) 0.3340(9) 0.4628(10) 0.047(3) Uani 0.64(2) 2 d .
C5A C 0.793(4) 0.4105(15) 0.5750(16) 0.043(6) Uani 0.36(2) 2 d .
C5B C 0.714(3) 0.444(2) 0.5599(18) 0.098(6) Uani 0.64(2) 2 d .
C6A C 0.783(4) 0.5380(16) 0.572(2) 0.044(6) Uani 0.36(2) 2 d .
C6B C 0.855(4) 0.518(3) 0.581(3) 0.132(11) Uani 0.64(2) 2 d .
C7 C 0.5769(6) 0.2726(5) -0.1843(4) 0.0249(10) Uani 1.0 2 d .
C8 C 0.4499(7) 0.2312(5) -0.2996(5) 0.0322(12) Uani 1.0 2 d .
C9 C 0.3486(8) 0.3262(6) -0.3317(5) 0.0414(14) Uani 1.0 2 d .
C10 C 0.2657(8) 0.3698(6) -0.2498(6) 0.0448(15) Uani 1.0 2 d .
C11 C 0.3919(8) 0.4129(5) -0.1339(6) 0.0370(13) Uani 1.0 2 d .
C12 C 0.4900(6) 0.3167(5) -0.1022(5) 0.0267(11) Uani 1.0 2 d .
C13 C 0.7207(6) 0.0738(4) -0.2634(4) 0.0232(10) Uani 1.0 2 d .
C14 C 0.7754(7) -0.0432(5) -0.2531(5) 0.0312(12) Uani 1.0 2 d .
C15 C 0.7612(8) -0.1150(5) -0.3675(5) 0.0361(13) Uani 1.0 2 d .
C16 C 0.8588(8) -0.0520(6) -0.4210(5) 0.0390(14) Uani 1.0 2 d .
C17 C 0.8060(7) 0.0647(6) -0.4297(5) 0.0361(13) Uani 1.0 2 d .
C18 C 0.8205(7) 0.1362(5) -0.3165(4) 0.0280(11) Uani 1.0 2 d .
C19 C 0.9071(6) 0.2457(4) -0.0592(4) 0.0229(10) Uani 1.0 2 d .
C20 C 1.0341(6) 0.1670(5) -0.0217(5) 0.0271(11) Uani 1.0 2 d .
C21 C 1.2026(7) 0.2361(6) 0.0415(5) 0.0351(12) Uani 1.0 2 d .
C22 C 1.2007(7) 0.3267(5) 0.1403(5) 0.0381(13) Uani 1.0 2 d .
C23 C 1.0761(7) 0.4055(5) 0.1038(5) 0.0369(13) Uani 1.0 2 d .
C24 C 0.9047(7) 0.3374(5) 0.0391(5) 0.0291(11) Uani 1.0 2 d .
H1 H 0.7872 0.0771 0.1013 0.0452 Uiso 1.0 2 d .
H2 H 0.7517 -0.0673 0.1731 0.0613 Uiso 1.0 2 calc R
H3 H 0.6046 0.1086 0.3111 0.0461 Uiso 1.0 2 calc R
H4 H 0.7946 0.1327 0.3295 0.0461 Uiso 1.0 2 calc R
H11 H 0.2059 0.4329 -0.2715 0.0538 Uiso 1.0 2 calc R
H12 H 0.4662 0.4795 -0.1321 0.0444 Uiso 1.0 2 calc R
H13 H 0.3361 0.4377 -0.0804 0.0444 Uiso 1.0 2 calc R
H14 H 0.4158 0.2524 -0.0996 0.0321 Uiso 1.0 2 calc R
H15 H 0.5720 0.3454 -0.0278 0.0321 Uiso 1.0 2 calc R
H16 H 0.6076 0.0559 -0.3181 0.0278 Uiso 1.0 2 calc R
H17 H 0.7064 -0.0840 -0.2217 0.0374 Uiso 1.0 2 calc R
H18 H 0.8896 -0.0323 -0.2030 0.0374 Uiso 1.0 2 calc R
H19 H 0.8016 -0.1888 -0.3600 0.0434 Uiso 1.0 2 calc R
H20 H 0.6453 -0.1317 -0.4152 0.0434 Uiso 1.0 2 calc R
H21 H 0.8435 -0.0985 -0.4953 0.0468 Uiso 1.0 2 calc R
H22 H 0.9760 -0.0418 -0.3768 0.0468 Uiso 1.0 2 calc R
H23 H 0.6918 0.0545 -0.4797 0.0433 Uiso 1.0 2 calc R
H24 H 0.8752 0.1053 -0.4611 0.0433 Uiso 1.0 2 calc R
H25 H 0.7817 0.2105 -0.3240 0.0336 Uiso 1.0 2 calc R
H26 H 0.9363 0.1520 -0.2685 0.0336 Uiso 1.0 2 calc R
H29 H 1.0386 0.1114 -0.0867 0.0325 Uiso 1.0 2 calc R
H30 H 1.2809 0.1836 0.0672 0.0422 Uiso 1.0 2 calc R
H31 H 1.2395 0.2739 -0.0083 0.0422 Uiso 1.0 2 calc R
H32 H 1.1738 0.2888 0.1936 0.0457 Uiso 1.0 2 calc R
H33 H 1.3101 0.3723 0.1774 0.0457 Uiso 1.0 2 calc R
H34 H 1.1099 0.4494 0.0569 0.0443 Uiso 1.0 2 calc R
H35 H 1.0721 0.4607 0.1693 0.0443 Uiso 1.0 2 calc R
H36 H 0.8656 0.3004 0.0885 0.0350 Uiso 1.0 2 calc R
H2A1 H 0.5666 0.2362 0.1926 0.1065 Uiso 0.36(2) 2 calc R
H2A2 H 0.7596 0.2711 0.2399 0.1065 Uiso 0.36(2) 2 calc R
H3A1 H 0.6559 0.4202 0.3475 0.0779 Uiso 0.36(2) 2 calc R
H3A2 H 0.5389 0.3275 0.3702 0.0779 Uiso 0.36(2) 2 calc R
H4A1 H 0.7699 0.2648 0.4752 0.1278 Uiso 0.36(2) 2 calc R
H4A2 H 0.8788 0.3646 0.4580 0.1278 Uiso 0.36(2) 2 calc R
H5A1 H 0.8994 0.4036 0.6277 0.0520 Uiso 0.36(2) 2 calc R
H5A2 H 0.7061 0.3811 0.6000 0.0520 Uiso 0.36(2) 2 calc R
H6A1 H 0.6683 0.5486 0.5411 0.0529 Uiso 0.36(2) 2 calc R
H6A2 H 0.8427 0.5598 0.5262 0.0529 Uiso 0.36(2) 2 calc R
H6A3 H 0.8303 0.5862 0.6469 0.0529 Uiso 0.36(2) 2 calc R
H2B1 H 0.4995 0.2316 0.2432 0.0406 Uiso 0.64(2) 2 calc R
H2B2 H 0.6385 0.2606 0.1940 0.0406 Uiso 0.64(2) 2 calc R
H3B1 H 0.8190 0.3494 0.3780 0.0598 Uiso 0.64(2) 2 calc R
H3B2 H 0.6654 0.4147 0.3394 0.0598 Uiso 0.64(2) 2 calc R
H4B1 H 0.7105 0.2702 0.4904 0.0566 Uiso 0.64(2) 2 calc R
H4B2 H 0.5399 0.3134 0.4410 0.0566 Uiso 0.64(2) 2 calc R
H5B1 H 0.6230 0.4897 0.5482 0.1170 Uiso 0.64(2) 2 calc R
H5B2 H 0.7241 0.4176 0.6280 0.1170 Uiso 0.64(2) 2 calc R
H6B1 H 0.8303 0.5964 0.5877 0.1587 Uiso 0.64(2) 2 calc R
H6B2 H 0.8979 0.4970 0.5208 0.1587 Uiso 0.64(2) 2 calc R
H6B3 H 0.9364 0.5116 0.6501 0.1587 Uiso 0.64(2) 2 calc R
H5 H 0.6530 0.3380 -0.1849 0.0299 Uiso 1.0 2 calc R
H6 H 0.3767 0.1638 -0.3017 0.0387 Uiso 1.0 2 calc R
H7 H 0.5054 0.2074 -0.3535 0.0387 Uiso 1.0 2 calc R
H8 H 0.4206 0.3906 -0.3362 0.0496 Uiso 1.0 2 calc R
H9 H 0.2651 0.2961 -0.4053 0.0496 Uiso 1.0 2 calc R
H10 H 0.1860 0.3074 -0.2498 0.0538 Uiso 1.0 2 calc R
H27 H 0.9391 0.2852 -0.1106 0.0275 Uiso 1.0 2 calc R
H28 H 1.0014 0.1235 0.0260 0.0325 Uiso 1.0 2 calc R
H37 H 0.8282 0.3906 0.0127 0.0350 Uiso 1.0 2 calc R

loop_
_atom_site_aniso_label
_atom_site_aniso_U_11
_atom_site_aniso_U_22
_atom_site_aniso_U_33
_atom_site_aniso_U_12
_atom_site_aniso_U_13
_atom_site_aniso_U_23
Pd1 0.0326(3) 0.0221(3) 0.0297(3) 0.00489(15) 0.02015(18) 0.00979(16)
P1 0.0226(6) 0.0216(7) 0.0219(6) 0.0055(5) 0.0126(5) 0.0091(5)
Si1 0.0315(8) 0.0286(8) 0.0264(7) 0.0037(6) 0.0128(6) 0.0099(6)
C1 0.046(4) 0.038(4) 0.029(3) 0.007(3) 0.011(3) 0.007(3)
C2A 0.09(3) 0.034(14) 0.13(2) 0.002(17) 0.027(18) -0.006(14)
C2B 0.044(7) 0.030(6) 0.031(5) 0.013(6) 0.014(5) 0.011(4)
C3A 0.072(17) 0.056(13) 0.071(14) 0.024(15) 0.031(15) 0.010(11)
C3B 0.070(11) 0.025(6) 0.058(7) 0.006(8) 0.029(9) 0.005(5)
C4A 0.122(18) 0.066(14) 0.095(15) 0.017(15) 0.009(15) -0.016(12)
C4B 0.057(7) 0.035(6) 0.053(6) -0.001(5) 0.030(6) 0.004(5)
C5A 0.088(14) 0.016(8) 0.030(8) 0.024(8) 0.015(9) 0.016(6)
C5B 0.105(14) 0.089(14) 0.091(12) -0.008(11) 0.036(11) 0.007(10)
C6A 0.083(16) 0.008(8) 0.038(10) 0.002(9) 0.021(11) -0.001(7)
C6B 0.13(3) 0.16(3) 0.101(16) 0.001(19) 0.053(17) 0.023(16)
C7 0.027(3) 0.025(3) 0.029(3) 0.0069(19) 0.014(2) 0.010(2)
C8 0.034(3) 0.032(3) 0.031(3) 0.012(3) 0.009(3) 0.010(3)
C9 0.042(4) 0.037(4) 0.042(4) 0.015(3) 0.002(3) 0.018(3)
C10 0.035(3) 0.036(4) 0.064(4) 0.015(3) 0.010(3) 0.019(3)
C11 0.041(3) 0.025(3) 0.055(4) 0.014(3) 0.024(3) 0.014(3)
C12 0.028(3) 0.022(3) 0.037(3) 0.0101(19) 0.016(3) 0.012(2)
C13 0.031(3) 0.022(3) 0.026(3) 0.0099(19) 0.019(2) 0.0110(19)
C14 0.043(3) 0.029(3) 0.028(3) 0.012(3) 0.017(3) 0.009(2)
C15 0.048(4) 0.030(3) 0.032(3) 0.011(3) 0.018(3) 0.003(3)
C16 0.046(4) 0.046(4) 0.030(3) 0.014(3) 0.022(3) 0.003(3)
C17 0.039(3) 0.051(4) 0.026(3) 0.007(3) 0.019(3) 0.012(3)
C18 0.036(3) 0.032(3) 0.027(3) 0.008(2) 0.019(3) 0.013(2)
C19 0.020(3) 0.024(3) 0.026(3) -0.0014(18) 0.0103(18) 0.0086(19)
C20 0.023(3) 0.033(3) 0.031(3) 0.008(2) 0.013(2) 0.013(2)
C21 0.028(3) 0.043(4) 0.038(3) 0.009(3) 0.014(3) 0.012(3)
C22 0.037(3) 0.035(4) 0.037(3) 0.004(3) 0.006(3) 0.009(3)
C23 0.036(3) 0.029(3) 0.040(3) -0.001(3) 0.008(3) 0.004(3)
C24 0.032(3) 0.021(3) 0.035(3) 0.001(2) 0.013(3) 0.006(2)

loop_
_atom_type_symbol
_atom_type_description
_atom_type_scat_dispersion_real
_atom_type_scat_dispersion_imag
_atom_type_scat_source
C C 0.0033 0.0016
;
International Tables for Crystallography
(1992, Vol. C, Tables 4.2.6.8 and 6.1.1.4)
;
H H 0.0000 0.0000
;
International Tables for Crystallography
(1992, Vol. C, Table 6.1.1.4)
;
Pd Pd -0.9988 1.0072
;
International Tables for Crystallography
(1992, Vol. C, Tables 4.2.6.8 and 6.1.1.4)
;
Si Si 0.0817 0.0704
;
International Tables for Crystallography
(1992, Vol. C, Tables 4.2.6.8 and 6.1.1.4)
;
P P 0.1023 0.0942
;
International Tables for Crystallography
(1992, Vol. C, Tables 4.2.6.8 and 6.1.1.4)
;

loop_
_geom_angle_atom_site_label_1
_geom_angle_atom_site_label_2
_geom_angle_atom_site_label_3
_geom_angle
_geom_angle_publ_flag
_geom_angle_site_symmetry_1
_geom_angle_site_symmetry_3
Pd1 Pd1 P1 158.64(4) yes 2_655 .
Pd1 Pd1 Si1 53.30(4) yes 2_655 .
Pd1 Pd1 Si1 56.83(5) yes 2_655 2_655
P1 Pd1 Si1 147.40(5) yes . .
P1 Pd1 Si1 102.19(6) yes . 2_655
Si1 Pd1 Si1 110.13(6) yes . 2_655
Pd1 P1 C7 115.6(2) yes . .
Pd1 P1 C13 116.63(18) yes . .
Pd1 P1 C19 113.12(18) yes . .
C7 P1 C13 103.7(3) yes . .
C7 P1 C19 101.8(3) yes . .
C13 P1 C19 104.3(3) yes . .
Pd1 Si1 Pd1 69.87(4) yes . 2_655
Pd1 Si1 C1 123.1(2) yes . .
Pd1 Si1 C1 119.8(3) yes 2_655 .
Si1 C1 C2A 113(2) yes . .
Si1 C1 C2B 115.1(7) yes . .
C1 C2A C3A 116(5) yes . .
C1 C2B C3B 112.2(13) yes . .
C2A C3A C4A 112(4) yes . .
C2B C3B C4B 115.0(17) yes . .
C3A C4A C5A 128(4) yes . .
C3B C4B C5B 116.4(15) yes . .
C4A C5A C6A 110(3) yes . .
C4B C5B C6B 122(3) yes . .
P1 C7 C8 114.0(4) yes . .
P1 C7 C12 109.0(4) yes . .
C8 C7 C12 108.9(5) yes . .
C7 C8 C9 111.0(5) yes . .
C8 C9 C10 112.1(6) yes . .
C9 C10 C11 110.4(6) yes . .
C10 C11 C12 109.6(5) yes . .
C7 C12 C11 112.1(6) yes . .
P1 C13 C14 114.1(4) yes . .
P1 C13 C18 115.5(4) yes . .
C14 C13 C18 110.7(5) yes . .
C13 C14 C15 109.7(5) yes . .
C14 C15 C16 111.2(5) yes . .
C15 C16 C17 111.3(6) yes . .
C16 C17 C18 110.5(5) yes . .
C13 C18 C17 111.0(5) yes . .
P1 C19 C20 110.7(4) yes . .
P1 C19 C24 111.3(4) yes . .
C20 C19 C24 110.6(4) yes . .
C19 C20 C21 111.1(5) yes . .
C20 C21 C22 111.5(5) yes . .
C21 C22 C23 110.5(5) yes . .
C22 C23 C24 111.5(5) yes . .
C19 C24 C23 111.2(5) yes . .
Pd1 Pd1 H1 96.25(3) no 2_655 .
P1 Pd1 H1 104.98(4) no . .
Si1 Pd1 H1 43.27(4) no . .
Si1 Pd1 H1 152.58(5) no 2_655 .
Pd1 Si1 H1 51.90(5) no . .
Pd1 Si1 H2 118.093 no . .
Pd1 Si1 H1 121.26(8) no 2_655 .
Pd1 Si1 H2 111.998 no 2_655 .
C1 Si1 H1 99.7(3) no . .
C1 Si1 H2 108.972 no . .
H1 Si1 H2 91.065 no . .
Si1 C1 H3 108.914 no . .
Si1 C1 H4 108.920 no . .
C2A C1 H3 108.926 no . .
C2A C1 H4 108.925 no . .
C2B C1 H3 94.485 no . .
C2B C1 H4 119.993 no . .
H3 C1 H4 107.749 no . .
C1 C2A H2A1 108.200 no . .
C1 C2A H2A2 108.191 no . .
C3A C2A H2A1 108.198 no . .
C3A C2A H2A2 108.195 no . .
H2A1 C2A H2A2 107.355 no . .
C1 C2B H2B1 109.174 no . .
C1 C2B H2B2 109.176 no . .
C3B C2B H2B1 109.174 no . .
C3B C2B H2B2 109.181 no . .
H2B1 C2B H2B2 107.892 no . .
C2A C3A H3A1 109.275 no . .
C2A C3A H3A2 109.275 no . .
C4A C3A H3A1 109.282 no . .
C4A C3A H3A2 109.278 no . .
H3A1 C3A H3A2 107.947 no . .
C2B C3B H3B1 108.512 no . .
C2B C3B H3B2 108.511 no . .
C4B C3B H3B1 108.519 no . .
C4B C3B H3B2 108.517 no . .
H3B1 C3B H3B2 107.515 no . .
C3A C4A H4A1 105.229 no . .
C3A C4A H4A2 105.231 no . .
C5A C4A H4A1 105.227 no . .
C5A C4A H4A2 105.219 no . .
H4A1 C4A H4A2 105.945 no . .
C3B C4B H4B1 108.197 no . .
C3B C4B H4B2 108.198 no . .
C5B C4B H4B1 108.193 no . .
C5B C4B H4B2 108.186 no . .
H4B1 C4B H4B2 107.342 no . .
C4A C5A H5A1 109.750 no . .
C4A C5A H5A2 109.745 no . .
C6A C5A H5A1 109.743 no . .
C6A C5A H5A2 109.749 no . .
H5A1 C5A H5A2 108.206 no . .
C4B C5B H5B1 106.956 no . .
C4B C5B H5B2 106.948 no . .
C6B C5B H5B1 106.962 no . .
C6B C5B H5B2 106.951 no . .
H5B1 C5B H5B2 106.716 no . .
C5A C6A H6A1 109.470 no . .
C5A C6A H6A2 109.468 no . .
C5A C6A H6A3 109.478 no . .
H6A1 C6A H6A2 109.467 no . .
H6A1 C6A H6A3 109.473 no . .
H6A2 C6A H6A3 109.472 no . .
C5B C6B H6B1 109.472 no . .
C5B C6B H6B2 109.469 no . .
C5B C6B H6B3 109.481 no . .
H6B1 C6B H6B2 109.467 no . .
H6B1 C6B H6B3 109.470 no . .
H6B2 C6B H6B3 109.469 no . .
P1 C7 H5 108.244 no . .
C8 C7 H5 108.240 no . .
C12 C7 H5 108.244 no . .
C7 C8 H6 109.427 no . .
C7 C8 H7 109.431 no . .
C9 C8 H6 109.426 no . .
C9 C8 H7 109.431 no . .
H6 C8 H7 108.031 no . .
C8 C9 H8 109.192 no . .
C8 C9 H9 109.201 no . .
C10 C9 H8 109.195 no . .
C10 C9 H9 109.201 no . .
H8 C9 H9 107.905 no . .
C9 C10 H11 109.577 no . .
C9 C10 H10 109.576 no . .
C11 C10 H11 109.585 no . .
C11 C10 H10 109.582 no . .
H11 C10 H10 108.122 no . .
C10 C11 H12 109.747 no . .
C10 C11 H13 109.744 no . .
C12 C11 H12 109.744 no . .
C12 C11 H13 109.737 no . .
H12 C11 H13 108.214 no . .
C7 C12 H14 109.185 no . .
C7 C12 H15 109.189 no . .
C11 C12 H14 109.184 no . .
C11 C12 H15 109.185 no . .
H14 C12 H15 107.895 no . .
P1 C13 H16 105.128 no . .
C14 C13 H16 105.122 no . .
C18 C13 H16 105.129 no . .
C13 C14 H17 109.736 no . .
C13 C14 H18 109.732 no . .
C15 C14 H17 109.732 no . .
C15 C14 H18 109.728 no . .
H17 C14 H18 108.209 no . .
C14 C15 H19 109.394 no . .
C14 C15 H20 109.398 no . .
C16 C15 H19 109.392 no . .
C16 C15 H20 109.389 no . .
H19 C15 H20 108.007 no . .
C15 C16 H21 109.357 no . .
C15 C16 H22 109.357 no . .
C17 C16 H21 109.371 no . .
C17 C16 H22 109.365 no . .
H21 C16 H22 107.996 no . .
C16 C17 H23 109.557 no . .
C16 C17 H24 109.557 no . .
C18 C17 H23 109.560 no . .
C18 C17 H24 109.566 no . .
H23 C17 H24 108.108 no . .
C13 C18 H25 109.435 no . .
C13 C18 H26 109.430 no . .
C17 C18 H25 109.432 no . .
C17 C18 H26 109.433 no . .
H25 C18 H26 108.039 no . .
P1 C19 H27 108.037 no . .
C20 C19 H27 108.029 no . .
C24 C19 H27 108.038 no . .
C19 C20 H29 109.422 no . .
C19 C20 H28 109.419 no . .
C21 C20 H29 109.418 no . .
C21 C20 H28 109.420 no . .
H29 C20 H28 108.031 no . .
C20 C21 H30 109.327 no . .
C20 C21 H31 109.327 no . .
C22 C21 H30 109.321 no . .
C22 C21 H31 109.324 no . .
H30 C21 H31 107.972 no . .
C21 C22 H32 109.552 no . .
C21 C22 H33 109.553 no . .
C23 C22 H32 109.546 no . .
C23 C22 H33 109.548 no . .
H32 C22 H33 108.100 no . .
C22 C23 H34 109.325 no . .
C22 C23 H35 109.322 no . .
C24 C23 H34 109.328 no . .
C24 C23 H35 109.319 no . .
H34 C23 H35 107.973 no . .
C19 C24 H36 109.401 no . .
C19 C24 H37 109.393 no . .
C23 C24 H36 109.399 no . .
C23 C24 H37 109.396 no . .
H36 C24 H37 108.011 no . .
Pd1 H1 Si1 84.83(5) no . .

loop_
_geom_bond_atom_site_label_1
_geom_bond_atom_site_label_2
_geom_bond_distance
_geom_bond_publ_flag
_geom_bond_site_symmetry_2
Pd1 Pd1 2.7036(8) yes 2_655
Pd1 P1 2.3055(16) yes .
Pd1 Si1 2.4104(17) yes .
Pd1 Si1 2.3089(14) yes 2_655
P1 C7 1.876(6) yes .
P1 C13 1.860(6) yes .
P1 C19 1.877(5) yes .
Si1 C1 1.897(6) yes .
C1 C2A 1.44(6) yes .
C1 C2B 1.53(3) yes .
C2A C3A 1.71(8) yes .
C2B C3B 1.54(3) yes .
C3A C4A 1.47(6) yes .
C3B C4B 1.53(4) yes .
C4A C5A 1.41(4) yes .
C4B C5B 1.57(3) yes .
C5A C6A 1.55(3) yes .
C5B C6B 1.39(5) yes .
C7 C8 1.531(7) yes .
C7 C12 1.543(9) yes .
C8 C9 1.538(9) yes .
C9 C10 1.514(11) yes .
C10 C11 1.535(8) yes .
C11 C12 1.534(8) yes .
C13 C14 1.537(8) yes .
C13 C18 1.528(9) yes .
C14 C15 1.544(8) yes .
C15 C16 1.522(11) yes .
C16 C17 1.524(10) yes .
C17 C18 1.528(8) yes .
C19 C20 1.536(8) yes .
C19 C24 1.531(8) yes .
C20 C21 1.528(7) yes .
C21 C22 1.527(9) yes .
C22 C23 1.520(9) yes .
C23 C24 1.545(7) yes .
Pd1 H1 1.9045(5) no .
Si1 H1 1.6590(18) no .
Si1 H2 1.401 no .
C1 H3 0.990 no .
C1 H4 0.990 no .
C2A H2A1 0.990 no .
C2A H2A2 0.990 no .
C2B H2B1 0.990 no .
C2B H2B2 0.990 no .
C3A H3A1 0.990 no .
C3A H3A2 0.990 no .
C3B H3B1 0.990 no .
C3B H3B2 0.990 no .
C4A H4A1 0.990 no .
C4A H4A2 0.990 no .
C4B H4B1 0.990 no .
C4B H4B2 0.990 no .
C5A H5A1 0.990 no .
C5A H5A2 0.990 no .
C5B H5B1 0.990 no .
C5B H5B2 0.990 no .
C6A H6A1 0.980 no .
C6A H6A2 0.980 no .
C6A H6A3 0.980 no .
C6B H6B1 0.980 no .
C6B H6B2 0.980 no .
C6B H6B3 0.980 no .
C7 H5 1.000 no .
C8 H6 0.990 no .
C8 H7 0.990 no .
C9 H8 0.990 no .
C9 H9 0.990 no .
C10 H11 0.990 no .
C10 H10 0.990 no .
C11 H12 0.990 no .
C11 H13 0.990 no .
C12 H14 0.990 no .
C12 H15 0.990 no .
C13 H16 1.000 no .
C14 H17 0.990 no .
C14 H18 0.990 no .
C15 H19 0.990 no .
C15 H20 0.990 no .
C16 H21 0.990 no .
C16 H22 0.990 no .
C17 H23 0.990 no .
C17 H24 0.990 no .
C18 H25 0.990 no .
C18 H26 0.990 no .
C19 H27 1.000 no .
C20 H29 0.990 no .
C20 H28 0.990 no .
C21 H30 0.990 no .
C21 H31 0.990 no .
C22 H32 0.990 no .
C22 H33 0.990 no .
C23 H34 0.990 no .
C23 H35 0.990 no .
C24 H36 0.990 no .
C24 H37 0.990 no .
